data_2214972
loop_
_publ_author_name
'Xuan, Xiao-Peng'
'Zhao, Pei-Zheng'
'Tang, Qing-Hu'

_publ_section_title
;Diaqua(benzoato-\k^2^<i>O</i>,<i>O</i>')(2,9-dimethyl-1,10-phenanthroline-\k^2^<i>N</i>,<i>N</i>')nickel(II)
 nitrate dihydrate
;
_journal_coeditor_code BH2128
_journal_issue 9
_journal_name_full 'Acta Crystallographica Section E'
_journal_page_first m2405
_journal_page_last m2405
_journal_paper_doi 10.1107/S1600536807040706
_journal_volume 63
_journal_year 2007
_chemical_formula_iupac '[Ni (C7 H5 O2) (C14 H12 N2) (H2 O)2] N O3, 2H2 O'
_chemical_formula_moiety 'C21 H21 N2 Ni O4 +, N O3 -, 2(H2 O)'
_chemical_formula_sum 'C21 H25 N3 Ni O9'
_chemical_formula_weight 522.15
_chemical_name_systematic
;Diaqua(benzoato-\k^2^O,O')(2,9-dimethyl-1,10-phenanthroline-\k^2^N,N')nickel(II)
nitrate
 dihydrate
;
_space_group_IT_number 60
_symmetry_cell_setting orthorhombic
_symmetry_space_group_name_Hall '-P 2n 2ab'
_symmetry_space_group_name_H-M 'P b c n'
_atom_sites_solution_hydrogens geom
_atom_sites_solution_primary direct
_atom_sites_solution_secondary difmap
_audit_creation_method SHELXL97
_cell_angle_alpha 90.00
_cell_angle_beta 90.00
_cell_angle_gamma 90.00
_cell_formula_units_Z 4
_cell_length_a 10.4453(9)
_cell_length_b 22.2586(19)
_cell_length_c 9.9660(9)
_cell_measurement_reflns_used 3407
_cell_measurement_temperature 291(2)
_cell_measurement_theta_max 26.81
_cell_measurement_theta_min 2.74
_cell_volume 2317.1(4)
_computing_cell_refinement 'SAINT (Bruker, 1997)'
_computing_data_collection 'SMART (Bruker, 1997)'
_computing_data_reduction 'SAINT (Bruker, 1997)'
_computing_molecular_graphics 'SHELXTL (Bruker, 1997)'
_computing_publication_material 'SHELXTL (Bruker, 1997)'
_computing_structure_refinement 'SHELXL97 (Sheldrick, 1997)'
_computing_structure_solution 'SHELXS97 (Sheldrick, 1997)'
_diffrn_ambient_temperature 291(2)
_diffrn_measured_fraction_theta_full 0.984
_diffrn_measured_fraction_theta_max 0.984
_diffrn_measurement_device_type 'Bruker SMART CCD'
_diffrn_measurement_method '\f and \w'
_diffrn_radiation_monochromator graphite
_diffrn_radiation_source 'fine-focus sealed tube'
_diffrn_radiation_type MoK\a
_diffrn_radiation_wavelength 0.71073
_diffrn_reflns_av_R_equivalents 0.0194
_diffrn_reflns_av_sigmaI/netI 0.0156
_diffrn_reflns_limit_h_max 12
_diffrn_reflns_limit_h_min -12
_diffrn_reflns_limit_k_max 26
_diffrn_reflns_limit_k_min -26
_diffrn_reflns_limit_l_max 12
_diffrn_reflns_limit_l_min -10
_diffrn_reflns_number 9175
_diffrn_reflns_theta_full 25.49
_diffrn_reflns_theta_max 25.49
_diffrn_reflns_theta_min 2.74
_diffrn_standards_decay_% 0
_diffrn_standards_interval_count 0
_diffrn_standards_interval_time 0
_diffrn_standards_number 0
_exptl_absorpt_coefficient_mu 0.894
_exptl_absorpt_correction_T_max 0.8174
_exptl_absorpt_correction_T_min 0.7315
_exptl_absorpt_correction_type multi-scan
_exptl_absorpt_process_details '(SADABS; Bruker, 1997)'
_exptl_crystal_colour green
_exptl_crystal_density_diffrn 1.497
_exptl_crystal_density_method 'not measured'
_exptl_crystal_description block
_exptl_crystal_F_000 1088
_exptl_crystal_size_max 0.37
_exptl_crystal_size_mid 0.30
_exptl_crystal_size_min 0.23
_refine_diff_density_max 0.592
_refine_diff_density_min -0.393
_refine_ls_extinction_method none
_refine_ls_goodness_of_fit_ref 1.050
_refine_ls_hydrogen_treatment constr
_refine_ls_matrix_type full
_refine_ls_number_parameters 158
_refine_ls_number_reflns 2129
_refine_ls_number_restraints 0
_refine_ls_restrained_S_all 1.050
_refine_ls_R_factor_all 0.0434
_refine_ls_R_factor_gt 0.0340
_refine_ls_shift/su_max 0.002
_refine_ls_shift/su_mean 0.000
_refine_ls_structure_factor_coef Fsqd
_refine_ls_weighting_details 'calc w=1/[\s^2^(Fo^2^)+(0.0526P)^2^+1.0711P] where P=(Fo^2^+2Fc^2^)/3'
_refine_ls_weighting_scheme calc
_refine_ls_wR_factor_gt 0.0903
_refine_ls_wR_factor_ref 0.0976
_reflns_number_gt 1723
_reflns_number_total 2129
_reflns_threshold_expression I>2\s(I)
_cod_data_source_file bh2128.cif
_cod_data_source_block I
_cod_database_code 2214972
_cod_database_fobs_code 2214972

loop_
_symmetry_equiv_pos_as_xyz
'x, y, z'
'-x+1/2, -y+1/2, z+1/2'
'-x, y, -z+1/2'
'x+1/2, -y+1/2, -z'
'-x, -y, -z'
'x-1/2, y-1/2, -z-1/2'
'x, -y, z-1/2'
'-x-1/2, y-1/2, z'

loop_
_atom_site_type_symbol
_atom_site_label
_atom_site_fract_x
_atom_site_fract_y
_atom_site_fract_z
_atom_site_U_iso_or_equiv
_atom_site_adp_type
_atom_site_calc_flag
_atom_site_refinement_flags
_atom_site_occupancy
Ni Ni1 0.5000 0.661272(16) 0.7500 0.03514(16) Uani d S 1
O O1 0.43542(16) 0.74343(7) 0.83637(16) 0.0478(4) Uani d . 1
O O2 0.17794(17) 0.78534(8) 0.88233(18) 0.0643(5) Uani d . 1
H H1W 0.2518 0.7770 0.8587 0.096 Uiso d R 1
H H2W 0.1234 0.7638 0.8475 0.096 Uiso d R 1
O O3 0.5000 0.7955(2) 0.2500 0.170(3) Uani d S 1
O O4 0.5989(3) 0.87694(15) 0.2690(3) 0.1113(9) Uani d . 1
O O5 0.65977(15) 0.66105(7) 0.87457(17) 0.0528(4) Uani d . 1
H H4W 0.7245 0.6661 0.8294 0.079 Uiso d R 1
H H3W 0.6625 0.6795 0.9468 0.079 Uiso d R 1
N N1 0.41788(16) 0.59084(8) 0.85549(19) 0.0407(4) Uani d . 1
N N2 0.5000 0.84737(19) 0.2500 0.0668(10) Uani d S 1
C C1 0.2989(3) 0.65071(12) 1.0176(3) 0.0645(8) Uani d . 1
H H1A 0.3704 0.6778 1.0139 0.097 Uiso calc R 1
H H1B 0.2736 0.6451 1.1094 0.097 Uiso calc R 1
H H1C 0.2286 0.6673 0.9677 0.097 Uiso calc R 1
C C2 0.3362(2) 0.59182(11) 0.9585(3) 0.0492(6) Uani d . 1
C C3 0.2870(2) 0.53789(13) 1.0127(3) 0.0627(7) Uani d . 1
H H3 0.2291 0.5394 1.0835 0.075 Uiso calc R 1
C C4 0.3234(3) 0.48420(13) 0.9627(3) 0.0667(8) Uani d . 1
H H4A 0.2910 0.4489 0.9994 0.080 Uiso calc R 1
C C5 0.4098(2) 0.48161(11) 0.8558(3) 0.0568(7) Uani d . 1
C C6 0.4548(2) 0.53665(9) 0.8044(3) 0.0437(5) Uani d . 1
C C7 0.4568(3) 0.42671(12) 0.7992(3) 0.0718(9) Uani d . 1
H H7 0.4265 0.3903 0.8319 0.086 Uiso calc R 1
C C8 0.5000 0.9625(2) 0.7500 0.125(3) Uani d S 1
H H8 0.5000 1.0043 0.7500 0.150 Uiso calc SR 1
C C9 0.4668(3) 0.93192(15) 0.8644(6) 0.1001(15) Uani d . 1
H H9 0.4455 0.9531 0.9417 0.120 Uiso calc R 1
C C10 0.4648(2) 0.86985(13) 0.8653(4) 0.0662(8) Uani d . 1
H H10 0.4402 0.8491 0.9422 0.079 Uiso calc R 1
C C11 0.5000 0.83864(14) 0.7500 0.0491(9) Uani d S 1
C C12 0.5000 0.77188(15) 0.7500 0.0410(7) Uani d S 1

loop_
_atom_site_aniso_label
_atom_site_aniso_U_11
_atom_site_aniso_U_22
_atom_site_aniso_U_33
_atom_site_aniso_U_12
_atom_site_aniso_U_13
_atom_site_aniso_U_23
Ni1 0.0321(2) 0.0313(2) 0.0420(3) 0.000 0.00452(16) 0.000
O1 0.0499(10) 0.0394(9) 0.0541(10) 0.0009(7) 0.0145(8) 0.0002(7)
O2 0.0565(11) 0.0593(11) 0.0772(13) 0.0097(9) 0.0016(9) -0.0154(9)
O3 0.220(6) 0.066(3) 0.224(6) 0.000 0.142(5) 0.000
O4 0.0621(15) 0.122(2) 0.150(3) -0.0057(16) -0.0105(15) 0.0139(18)
O5 0.0382(9) 0.0668(11) 0.0533(10) -0.0016(7) -0.0021(8) -0.0098(8)
N1 0.0330(9) 0.0399(10) 0.0491(11) -0.0007(8) -0.0024(8) 0.0093(8)
N2 0.048(2) 0.084(3) 0.069(2) 0.000 0.0137(16) 0.000
C1 0.0607(17) 0.0714(18) 0.0614(17) 0.0167(14) 0.0241(14) 0.0206(14)
C2 0.0338(11) 0.0587(15) 0.0551(14) 0.0011(10) 0.0013(11) 0.0180(11)
C3 0.0396(12) 0.0765(19) 0.0719(18) -0.0099(13) -0.0005(13) 0.0316(15)
C4 0.0518(15) 0.0595(17) 0.089(2) -0.0187(13) -0.0211(15) 0.0331(15)
C5 0.0528(14) 0.0438(14) 0.0737(17) -0.0105(11) -0.0276(14) 0.0145(12)
C6 0.0386(11) 0.0337(12) 0.0589(14) -0.0037(9) -0.0149(10) 0.0057(10)
C7 0.087(2) 0.0361(13) 0.093(2) -0.0081(13) -0.0394(18) 0.0078(13)
C8 0.050(3) 0.031(3) 0.293(11) 0.000 -0.042(4) 0.000
C9 0.0472(16) 0.0515(19) 0.202(5) 0.0043(14) -0.019(2) -0.050(2)
C10 0.0400(13) 0.0536(16) 0.105(2) 0.0019(12) -0.0031(14) -0.0244(16)
C11 0.0326(16) 0.0364(18) 0.078(3) 0.000 0.0001(16) 0.000
C12 0.0357(16) 0.0364(17) 0.0510(19) 0.000 0.0030(14) 0.000

loop_
_atom_type_symbol
_atom_type_description
_atom_type_scat_dispersion_real
_atom_type_scat_dispersion_imag
_atom_type_scat_source
C C 0.0033 0.0016 'International Tables Vol C Tables 4.2.6.8 and 6.1.1.4'
H H 0.0000 0.0000 'International Tables Vol C Tables 4.2.6.8 and 6.1.1.4'
N N 0.0061 0.0033 'International Tables Vol C Tables 4.2.6.8 and 6.1.1.4'
O O 0.0106 0.0060 'International Tables Vol C Tables 4.2.6.8 and 6.1.1.4'
Ni Ni 0.3393 1.1124 'International Tables Vol C Tables 4.2.6.8 and 6.1.1.4'

loop_
_geom_angle_atom_site_label_1
_geom_angle_atom_site_label_2
_geom_angle_atom_site_label_3
_geom_angle_site_symmetry_1
_geom_angle_site_symmetry_3
_geom_angle
_geom_angle_publ_flag
N1 Ni1 N1 . 3_656 81.75(10) n
N1 Ni1 O5 . . 91.57(7) n
N1 Ni1 O5 3_656 . 88.22(7) n
N1 Ni1 O5 . 3_656 88.22(7) ?
N1 Ni1 O5 3_656 3_656 91.57(7) ?
O5 Ni1 O5 . 3_656 179.72(9) n
N1 Ni1 O1 . 3_656 169.99(7) n
N1 Ni1 O1 3_656 3_656 108.25(7) n
O5 Ni1 O1 . 3_656 89.38(7) n
O5 Ni1 O1 3_656 3_656 90.86(7) n
N1 Ni1 O1 . . 108.25(7) n
N1 Ni1 O1 3_656 . 169.99(7) n
O5 Ni1 O1 . . 90.86(7) ?
O5 Ni1 O1 3_656 . 89.38(7) ?
O1 Ni1 O1 3_656 . 61.76(8) n
N1 Ni1 C12 . . 139.13(5) ?
N1 Ni1 C12 3_656 . 139.13(5) ?
O5 Ni1 C12 . . 90.14(5) ?
O5 Ni1 C12 3_656 . 90.14(5) ?
O1 Ni1 C12 3_656 . 30.88(4) ?
O1 Ni1 C12 . . 30.88(4) ?
C12 O1 Ni1 . . 89.19(15) ?
H1W O2 H2W . . 113.3 ?
Ni1 O5 H4W . . 109.5 ?
Ni1 O5 H3W . . 123.0 ?
H4W O5 H3W . . 112.4 ?
C2 N1 C6 . . 118.81(19) ?
C2 N1 Ni1 . . 129.93(16) ?
C6 N1 Ni1 . . 111.24(15) ?
O3 N2 O4 . 3_655 122.1(2) ?
O3 N2 O4 . . 122.1(2) ?
O4 N2 O4 3_655 . 115.8(5) ?
C2 C1 H1A . . 109.5 ?
C2 C1 H1B . . 109.5 ?
H1A C1 H1B . . 109.5 ?
C2 C1 H1C . . 109.5 ?
H1A C1 H1C . . 109.5 ?
H1B C1 H1C . . 109.5 ?
N1 C2 C3 . . 120.8(2) ?
N1 C2 C1 . . 119.1(2) ?
C3 C2 C1 . . 120.1(2) ?
C4 C3 C2 . . 120.6(3) ?
C4 C3 H3 . . 119.7 ?
C2 C3 H3 . . 119.7 ?
C3 C4 C5 . . 120.0(2) ?
C3 C4 H4A . . 120.0 ?
C5 C4 H4A . . 120.0 ?
C4 C5 C6 . . 117.2(2) ?
C4 C5 C7 . . 123.8(2) ?
C6 C5 C7 . . 119.0(3) ?
N1 C6 C5 . . 122.6(2) ?
N1 C6 C6 . 3_656 117.83(13) ?
C5 C6 C6 . 3_656 119.55(17) ?
C7 C7 C5 3_656 . 121.46(17) ?
C7 C7 H7 3_656 . 119.3 ?
C5 C7 H7 . . 119.3 ?
C9 C8 C9 . 3_656 120.5(5) ?
C9 C8 H8 . . 119.7 ?
C9 C8 H8 3_656 . 119.7 ?
C8 C9 C10 . . 120.3(4) ?
C8 C9 H9 . . 119.8 ?
C10 C9 H9 . . 119.8 ?
C9 C10 C11 . . 119.3(4) ?
C9 C10 H10 . . 120.3 ?
C11 C10 H10 . . 120.3 ?
C10 C11 C10 3_656 . 120.1(4) ?
C10 C11 C12 3_656 . 119.93(18) ?
C10 C11 C12 . . 119.93(18) ?
O1 C12 O1 . 3_656 119.8(3) ?
O1 C12 C11 . . 120.07(15) ?
O1 C12 C11 3_656 . 120.08(15) ?
O1 C12 Ni1 . . 59.93(15) ?
O1 C12 Ni1 3_656 . 59.92(15) ?
C11 C12 Ni1 . . 180.0 ?

loop_
_geom_bond_atom_site_label_1
_geom_bond_atom_site_label_2
_geom_bond_site_symmetry_2
_geom_bond_distance
_geom_bond_publ_flag
Ni1 N1 . 2.0734(18) n
Ni1 N1 3_656 2.0734(18) n
Ni1 O5 . 2.0800(16) n
Ni1 O5 3_656 2.0800(16) n
Ni1 O1 3_656 2.1307(15) n
Ni1 O1 . 2.1308(15) n
Ni1 C12 . 2.462(3) ?
O1 C12 . 1.264(2) ?
O2 H1W . 0.8271 ?
O2 H2W . 0.8214 ?
O3 N2 . 1.155(5) ?
O4 N2 . 1.239(3) ?
O5 H4W . 0.8200 ?
O5 H3W . 0.8291 ?
N1 C2 . 1.335(3) ?
N1 C6 . 1.365(3) ?
N2 O4 3_655 1.239(3) ?
C1 C2 . 1.489(4) ?
C1 H1A . 0.9600 ?
C1 H1B . 0.9600 ?
C1 H1C . 0.9600 ?
C2 C3 . 1.413(3) ?
C3 C4 . 1.349(4) ?
C3 H3 . 0.9300 ?
C4 C5 . 1.398(4) ?
C4 H4A . 0.9300 ?
C5 C6 . 1.409(3) ?
C5 C7 . 1.433(4) ?
C6 C6 3_656 1.438(5) ?
C7 C7 3_656 1.332(7) ?
C7 H7 . 0.9300 ?
C8 C9 . 1.373(5) ?
C8 C9 3_656 1.373(5) ?
C8 H8 . 0.9300 ?
C9 C10 . 1.382(5) ?
C9 H9 . 0.9300 ?
C10 C11 . 1.393(3) ?
C10 H10 . 0.9300 ?
C11 C10 3_656 1.392(3) ?
C11 C12 . 1.486(5) ?
C12 O1 3_656 1.264(2) ?

loop_
_geom_hbond_atom_site_label_D
_geom_hbond_atom_site_label_H
_geom_hbond_atom_site_label_A
_geom_hbond_site_symmetry_A
_geom_hbond_distance_DH
_geom_hbond_distance_HA
_geom_hbond_distance_DA
_geom_hbond_angle_DHA
_geom_hbond_publ_flag
O2 H1W O1 . 0.83 2.07 2.883(2) 167.1 y
O2 H2W O3 2_565 0.82 2.08 2.903(3) 174.3 y
O5 H3W O2 4_567 0.83 1.88 2.707(2) 174.2 y
O5 H4W O4 2_665 0.82 2.16 2.860(3) 142.7 y

loop_
_geom_torsion_atom_site_label_1
_geom_torsion_atom_site_label_2
_geom_torsion_atom_site_label_3
_geom_torsion_atom_site_label_4
_geom_torsion_site_symmetry_1
_geom_torsion_site_symmetry_4
_geom_torsion
N1 Ni1 O1 C12 . . -179.22(8)
N1 Ni1 O1 C12 3_656 . 4.2(4)
O5 Ni1 O1 C12 . . 88.84(9)
O5 Ni1 O1 C12 3_656 . -91.31(9)
O1 Ni1 O1 C12 3_656 . 0.0
N1 Ni1 N1 C2 3_656 . -179.3(2)
O5 Ni1 N1 C2 . . 92.7(2)
O5 Ni1 N1 C2 3_656 . -87.5(2)
O1 Ni1 N1 C2 3_656 . -2.7(5)
O1 Ni1 N1 C2 . . 1.3(2)
C12 Ni1 N1 C2 . . 0.7(2)
N1 Ni1 N1 C6 3_656 . -1.03(11)
O5 Ni1 N1 C6 . . -89.00(15)
O5 Ni1 N1 C6 3_656 . 90.82(15)
O1 Ni1 N1 C6 3_656 . 175.6(3)
O1 Ni1 N1 C6 . . 179.58(14)
C12 Ni1 N1 C6 . . 178.97(11)
C6 N1 C2 C3 . . -1.0(3)
Ni1 N1 C2 C3 . . 177.21(17)
C6 N1 C2 C1 . . 178.0(2)
Ni1 N1 C2 C1 . . -3.8(3)
N1 C2 C3 C4 . . 1.1(4)
C1 C2 C3 C4 . . -177.9(3)
C2 C3 C4 C5 . . -0.4(4)
C3 C4 C5 C6 . . -0.3(4)
C3 C4 C5 C7 . . 177.9(3)
C2 N1 C6 C5 . . 0.2(3)
Ni1 N1 C6 C5 . . -178.29(18)
C2 N1 C6 C6 . 3_656 -178.6(2)
Ni1 N1 C6 C6 . 3_656 2.9(3)
C4 C5 C6 N1 . . 0.4(3)
C7 C5 C6 N1 . . -177.9(2)
C4 C5 C6 C6 . 3_656 179.2(3)
C7 C5 C6 C6 . 3_656 0.9(4)
C4 C5 C7 C7 . 3_656 -177.3(3)
C6 C5 C7 C7 . 3_656 0.9(5)
C9 C8 C9 C10 3_656 . -0.8(2)
C8 C9 C10 C11 . . 1.6(4)
C9 C10 C11 C10 . 3_656 -0.8(2)
C9 C10 C11 C12 . . 179.2(2)
Ni1 O1 C12 O1 . 3_656 0.0000(10)
Ni1 O1 C12 C11 . . 180.0
C10 C11 C12 O1 3_656 . -159.65(15)
C10 C11 C12 O1 . . 20.35(15)
C10 C11 C12 O1 3_656 3_656 20.35(15)
C10 C11 C12 O1 . 3_656 -159.65(15)
N1 Ni1 C12 O1 3_656 . -178.88(12)
O5 Ni1 C12 O1 . . -91.44(11)
O5 Ni1 C12 O1 3_656 . 88.56(11)
O1 Ni1 C12 O1 3_656 . 180.0
N1 Ni1 C12 O1 . 3_656 -178.87(12)
N1 Ni1 C12 O1 3_656 3_656 1.12(12)
O5 Ni1 C12 O1 . 3_656 88.56(11)
O5 Ni1 C12 O1 3_656 3_656 -91.44(11)
O1 Ni1 C12 O1 . 3_656 180.0000(10)
